data_4310701
loop_
_publ_author_name
'Dongbin Zhao'
'Zhaofu Fei'
'Rosario Scopelliti'
'Paul J. Dyson'

_publ_contact_author_address
;
Institut de Chimie Mol\'eculaire et Biologique
\'Ecole Polytechnique F\'ed\'erale de Lausanne
1015 Lausanne
Switzerland
;
_publ_contact_author_email paul.dyson@epfl.ch
_publ_contact_author_fax '+41 21 693 9885'
_publ_contact_author_name 'Paul J. Dyson'
_publ_contact_author_phone '+41 21 693 9854'
_publ_section_title
;
 Synthesis and Characterization of Ionic Liquids Incorporating the Nitrile
 Functionality
;
_journal_name_full 'Inorganic Chemistry'
_journal_page_first 2197
_journal_page_last 2205
_journal_paper_doi 10.1021/ic034801p
_journal_volume 43
_journal_year 2004
_chemical_formula_sum 'C9 H14 F6 N3 P'
_chemical_formula_weight 309.20
_chemical_name_systematic
; 
 ? 
;
_space_group_IT_number 2
_symmetry_cell_setting triclinic
_symmetry_space_group_name_Hall '-P 1'
_symmetry_space_group_name_H-M 'P -1'
_atom_sites_solution_hydrogens geom
_atom_sites_solution_primary direct
_atom_sites_solution_secondary difmap
_audit_creation_method SHELXL-97
_cell_angle_alpha 74.891(15)
_cell_angle_beta 65.92(2)
_cell_angle_gamma 78.351(14)
_cell_formula_units_Z 2
_cell_length_a 8.6472(17)
_cell_length_b 8.9312(13)
_cell_length_c 9.616(2)
_cell_measurement_reflns_used 2454
_cell_measurement_temperature 140(2)
_cell_measurement_theta_max 27.5829
_cell_measurement_theta_min 2.3386
_cell_volume 650.7(2)
_computing_cell_refinement 'Oxford Diffraction CrysAlis RED'
_computing_data_collection 'Oxford Diffraction CrysAlis CCD'
_computing_data_reduction 'Oxford Diffraction CrysAlis RED'
_computing_molecular_graphics 'Bruker SHELXTL'
_computing_publication_material 'Bruker SHELXTL'
_computing_structure_refinement 'SHELXL-97 (Sheldrick, 1997)'
_computing_structure_solution 'SHELXS-97 (Sheldrick, 1990)'
_diffrn_ambient_temperature 140(2)
_diffrn_measured_fraction_theta_full 0.875
_diffrn_measured_fraction_theta_max 0.875
_diffrn_measurement_device_type 'Oxford Diffraction KM4/Sapphire CCD'
_diffrn_measurement_method 'phi and omega scans'
_diffrn_radiation_monochromator graphite
_diffrn_radiation_source 'fine-focus sealed tube'
_diffrn_radiation_type MoK\a
_diffrn_radiation_wavelength 0.71073
_diffrn_reflns_av_R_equivalents 0.0518
_diffrn_reflns_av_sigmaI/netI 0.0467
_diffrn_reflns_limit_h_max 10
_diffrn_reflns_limit_h_min -10
_diffrn_reflns_limit_k_max 10
_diffrn_reflns_limit_k_min -9
_diffrn_reflns_limit_l_max 11
_diffrn_reflns_limit_l_min -11
_diffrn_reflns_number 3818
_diffrn_reflns_theta_full 25.02
_diffrn_reflns_theta_max 25.02
_diffrn_reflns_theta_min 3.13
_exptl_absorpt_coefficient_mu 0.274
_exptl_absorpt_correction_type none
_exptl_crystal_colour colourless
_exptl_crystal_density_diffrn 1.578
_exptl_crystal_density_method 'not measured'
_exptl_crystal_description block
_exptl_crystal_F_000 316
_exptl_crystal_size_max 0.19
_exptl_crystal_size_mid 0.18
_exptl_crystal_size_min 0.17
_refine_diff_density_max 0.465
_refine_diff_density_min -0.445
_refine_diff_density_rms 0.072
_refine_ls_extinction_coef 0.003(6)
_refine_ls_extinction_expression Fc^*^=kFc[1+0.001xFc^2^\l^3^/sin(2\q)]^-1/4^
_refine_ls_extinction_method SHELXL
_refine_ls_goodness_of_fit_ref 1.054
_refine_ls_hydrogen_treatment mixed
_refine_ls_matrix_type full
_refine_ls_number_parameters 173
_refine_ls_number_reflns 2017
_refine_ls_number_restraints 0
_refine_ls_restrained_S_all 1.054
_refine_ls_R_factor_all 0.0570
_refine_ls_R_factor_gt 0.0501
_refine_ls_shift/su_max 0.000
_refine_ls_shift/su_mean 0.000
_refine_ls_structure_factor_coef Fsqd
_refine_ls_weighting_details 'calc w=1/[\s^2^(Fo^2^)+(0.1039P)^2^+0.0000P] where P=(Fo^2^+2Fc^2^)/3'
_refine_ls_weighting_scheme calc
_refine_ls_wR_factor_gt 0.1409
_refine_ls_wR_factor_ref 0.1467
_reflns_number_gt 1663
_reflns_number_total 2017
_reflns_threshold_expression >2sigma(I)
_cod_data_source_file ic034801psi20030710_030258_1.cif
_cod_data_source_block 5b
_cod_depositor_comments
;
The following automatic conversions were performed:
'_symmetry_cell_setting' value 'Triclinic' changed to 'triclinic'
according to '/home/saulius/struct/CIF-dictionaries/cif_core.dic'
dictionary named 'cif_core.dic' version 2.4.1 from 2010-06-29.

Automatic conversion script
Id: cif_fix_enum 1527 2010-12-29 10:47:43Z saulius 
;
_cod_database_code 4310701

loop_
_symmetry_equiv_pos_as_xyz
'x, y, z'
'-x, -y, -z'

loop_
_atom_site_label
_atom_site_type_symbol
_atom_site_fract_x
_atom_site_fract_y
_atom_site_fract_z
_atom_site_U_iso_or_equiv
_atom_site_adp_type
_atom_site_occupancy
_atom_site_symmetry_multiplicity
_atom_site_calc_flag
_atom_site_refinement_flags
_atom_site_disorder_assembly
_atom_site_disorder_group
P1 P 0.18596(8) 0.21782(8) 0.17752(7) 0.0228(3) Uani 1 1 d . . .
F1 F 0.2959(2) 0.3494(2) 0.16652(19) 0.0382(5) Uani 1 1 d . . .
F2 F 0.0396(2) 0.3505(2) 0.1541(3) 0.0604(7) Uani 1 1 d . . .
F3 F 0.2775(3) 0.2328(2) -0.00746(19) 0.0524(6) Uani 1 1 d . . .
F4 F 0.0776(2) 0.0874(2) 0.1844(2) 0.0439(5) Uani 1 1 d . . .
F5 F 0.3344(2) 0.0838(2) 0.1967(3) 0.0610(6) Uani 1 1 d . . .
F6 F 0.0962(3) 0.2019(3) 0.3604(2) 0.0739(8) Uani 1 1 d . . .
N1 N -0.3327(2) 0.1685(3) 0.3879(2) 0.0201(5) Uani 1 1 d . . .
N2 N -0.3176(2) 0.1662(3) 0.1570(2) 0.0198(5) Uani 1 1 d . . .
N3 N 0.2250(3) 0.3926(3) -0.4425(3) 0.0328(6) Uani 1 1 d . . .
C1 C -0.3051(3) 0.0132(3) 0.3737(3) 0.0227(6) Uani 1 1 d . . .
H1 H -0.2946 -0.0756 0.4505 0.027 Uiso 1 1 calc R . .
C2 C -0.2959(3) 0.0122(3) 0.2305(3) 0.0235(6) Uani 1 1 d . . .
H2 H -0.2779 -0.0775 0.1878 0.028 Uiso 1 1 calc R . .
C3 C -0.3400(3) 0.2620(3) 0.2539(3) 0.0194(6) Uani 1 1 d . . .
C4 C -0.3475(3) 0.2260(3) 0.5236(3) 0.0292(6) Uani 1 1 d . . .
H4A H -0.2654 0.3017 0.4907 0.044 Uiso 1 1 calc R . .
H4B H -0.3238 0.1383 0.6006 0.044 Uiso 1 1 calc R . .
H4C H -0.4632 0.2763 0.5699 0.044 Uiso 1 1 calc R . .
C5 C -0.2958(3) 0.2198(3) -0.0091(3) 0.0231(6) Uani 1 1 d . . .
H5A H -0.3774 0.3128 -0.0206 0.028 Uiso 1 1 calc R . .
H5B H -0.3194 0.1365 -0.0462 0.028 Uiso 1 1 calc R . .
C6 C -0.1127(3) 0.2602(3) -0.1065(3) 0.0223(6) Uani 1 1 d . . .
H6A H -0.0315 0.1680 -0.0911 0.027 Uiso 1 1 calc R . .
H6B H -0.0909 0.3455 -0.0708 0.027 Uiso 1 1 calc R . .
C7 C -0.0829(3) 0.3112(3) -0.2806(3) 0.0250(6) Uani 1 1 d . . .
H7A H -0.0984 0.2238 -0.3176 0.030 Uiso 1 1 calc R . .
H7B H -0.1682 0.3997 -0.2952 0.030 Uiso 1 1 calc R . .
C8 C 0.0891(3) 0.3582(3) -0.3730(3) 0.0242(6) Uani 1 1 d . . .
C9 C -0.3706(3) 0.4339(3) 0.2236(3) 0.0257(6) Uani 1 1 d . . .
H9A H -0.3613 0.4728 0.1156 0.039 Uiso 1 1 calc R . .
H9B H -0.2858 0.4766 0.2412 0.039 Uiso 1 1 calc R . .
H9C H -0.4850 0.4665 0.2938 0.039 Uiso 1 1 calc R . .

loop_
_atom_site_aniso_label
_atom_site_aniso_U_11
_atom_site_aniso_U_22
_atom_site_aniso_U_33
_atom_site_aniso_U_23
_atom_site_aniso_U_13
_atom_site_aniso_U_12
P1 0.0195(4) 0.0238(5) 0.0263(4) -0.0045(3) -0.0093(3) -0.0036(3)
F1 0.0344(9) 0.0396(11) 0.0492(10) -0.0172(8) -0.0159(8) -0.0111(8)
F2 0.0402(11) 0.0368(13) 0.1188(19) -0.0233(12) -0.0469(12) 0.0113(9)
F3 0.0737(14) 0.0520(12) 0.0286(9) -0.0105(8) -0.0046(9) -0.0291(11)
F4 0.0339(10) 0.0359(11) 0.0647(12) -0.0134(9) -0.0145(8) -0.0139(8)
F5 0.0384(11) 0.0378(13) 0.0997(17) 0.0145(11) -0.0373(11) -0.0013(9)
F6 0.0762(15) 0.117(2) 0.0284(10) -0.0169(11) 0.0007(9) -0.0508(15)
N1 0.0204(11) 0.0184(12) 0.0218(10) -0.0031(8) -0.0080(8) -0.0041(9)
N2 0.0167(10) 0.0203(12) 0.0230(10) -0.0057(9) -0.0069(8) -0.0031(9)
N3 0.0352(14) 0.0331(15) 0.0287(12) -0.0071(10) -0.0077(10) -0.0087(11)
C1 0.0184(12) 0.0154(15) 0.0294(13) -0.0002(10) -0.0057(10) -0.0038(10)
C2 0.0177(13) 0.0174(16) 0.0345(13) -0.0064(11) -0.0073(10) -0.0043(11)
C3 0.0139(11) 0.0210(15) 0.0229(12) -0.0051(10) -0.0048(9) -0.0045(10)
C4 0.0363(15) 0.0321(17) 0.0246(13) -0.0050(11) -0.0145(11) -0.0096(13)
C5 0.0199(13) 0.0321(17) 0.0194(12) -0.0076(11) -0.0079(10) -0.0031(11)
C6 0.0200(12) 0.0270(16) 0.0221(12) -0.0053(11) -0.0099(10) -0.0028(11)
C7 0.0237(13) 0.0295(16) 0.0228(12) -0.0054(11) -0.0090(10) -0.0042(11)
C8 0.0320(15) 0.0179(15) 0.0217(12) -0.0028(10) -0.0100(11) -0.0021(12)
C9 0.0281(14) 0.0204(16) 0.0283(13) -0.0040(11) -0.0114(11) -0.0013(11)

loop_
_atom_type_symbol
_atom_type_description
_atom_type_scat_dispersion_real
_atom_type_scat_dispersion_imag
_atom_type_scat_source
C C 0.0033 0.0016 'International Tables Vol C Tables 4.2.6.8 and 6.1.1.4'
H H 0.0000 0.0000 'International Tables Vol C Tables 4.2.6.8 and 6.1.1.4'
N N 0.0061 0.0033 'International Tables Vol C Tables 4.2.6.8 and 6.1.1.4'
F F 0.0171 0.0103 'International Tables Vol C Tables 4.2.6.8 and 6.1.1.4'
P P 0.1023 0.0942 'International Tables Vol C Tables 4.2.6.8 and 6.1.1.4'

loop_
_geom_angle_atom_site_label_1
_geom_angle_atom_site_label_2
_geom_angle_atom_site_label_3
_geom_angle
_geom_angle_site_symmetry_1
_geom_angle_site_symmetry_3
_geom_angle_publ_flag
F6 P1 F2 90.38(13) . . ?
F6 P1 F5 91.00(13) . . ?
F2 P1 F5 178.54(11) . . ?
F6 P1 F3 179.61(13) . . ?
F2 P1 F3 89.97(12) . . ?
F5 P1 F3 88.64(11) . . ?
F6 P1 F4 90.22(11) . . ?
F2 P1 F4 89.90(10) . . ?
F5 P1 F4 89.62(10) . . ?
F3 P1 F4 89.63(10) . . ?
F6 P1 F1 91.00(11) . . ?
F2 P1 F1 89.87(10) . . ?
F5 P1 F1 90.59(10) . . ?
F3 P1 F1 89.15(10) . . ?
F4 P1 F1 178.75(9) . . ?
C3 N1 C1 109.3(2) . . ?
C3 N1 C4 124.3(2) . . ?
C1 N1 C4 126.4(2) . . ?
C3 N2 C2 109.6(2) . . ?
C3 N2 C5 124.6(2) . . ?
C2 N2 C5 125.4(2) . . ?
C2 C1 N1 107.3(2) . . ?
C2 C1 H1 126.4 . . ?
N1 C1 H1 126.4 . . ?
C1 C2 N2 107.4(2) . . ?
C1 C2 H2 126.3 . . ?
N2 C2 H2 126.3 . . ?
N2 C3 N1 106.5(2) . . ?
N2 C3 C9 127.5(2) . . ?
N1 C3 C9 126.0(2) . . ?
N1 C4 H4A 109.5 . . ?
N1 C4 H4B 109.5 . . ?
H4A C4 H4B 109.5 . . ?
N1 C4 H4C 109.5 . . ?
H4A C4 H4C 109.5 . . ?
H4B C4 H4C 109.5 . . ?
N2 C5 C6 109.51(18) . . ?
N2 C5 H5A 109.8 . . ?
C6 C5 H5A 109.8 . . ?
N2 C5 H5B 109.8 . . ?
C6 C5 H5B 109.8 . . ?
H5A C5 H5B 108.2 . . ?
C5 C6 C7 111.18(19) . . ?
C5 C6 H6A 109.4 . . ?
C7 C6 H6A 109.4 . . ?
C5 C6 H6B 109.4 . . ?
C7 C6 H6B 109.4 . . ?
H6A C6 H6B 108.0 . . ?
C8 C7 C6 111.3(2) . . ?
C8 C7 H7A 109.4 . . ?
C6 C7 H7A 109.4 . . ?
C8 C7 H7B 109.4 . . ?
C6 C7 H7B 109.4 . . ?
H7A C7 H7B 108.0 . . ?
N3 C8 C7 178.4(3) . . ?
C3 C9 H9A 109.5 . . ?
C3 C9 H9B 109.5 . . ?
H9A C9 H9B 109.5 . . ?
C3 C9 H9C 109.5 . . ?
H9A C9 H9C 109.5 . . ?
H9B C9 H9C 109.5 . . ?

loop_
_geom_bond_atom_site_label_1
_geom_bond_atom_site_label_2
_geom_bond_distance
_geom_bond_site_symmetry_2
_geom_bond_publ_flag
P1 F6 1.5859(18) . ?
P1 F2 1.5956(17) . ?
P1 F5 1.6039(18) . ?
P1 F3 1.6057(17) . ?
P1 F4 1.6093(18) . ?
P1 F1 1.6128(17) . ?
N1 C3 1.358(3) . ?
N1 C1 1.392(3) . ?
N1 C4 1.473(3) . ?
N2 C3 1.356(3) . ?
N2 C2 1.387(3) . ?
N2 C5 1.486(3) . ?
N3 C8 1.149(3) . ?
C1 C2 1.349(3) . ?
C1 H1 0.9500 . ?
C2 H2 0.9500 . ?
C3 C9 1.476(4) . ?
C4 H4A 0.9800 . ?
C4 H4B 0.9800 . ?
C4 H4C 0.9800 . ?
C5 C6 1.536(3) . ?
C5 H5A 0.9900 . ?
C5 H5B 0.9900 . ?
C6 C7 1.541(3) . ?
C6 H6A 0.9900 . ?
C6 H6B 0.9900 . ?
C7 C8 1.469(4) . ?
C7 H7A 0.9900 . ?
C7 H7B 0.9900 . ?
C9 H9A 0.9800 . ?
C9 H9B 0.9800 . ?
C9 H9C 0.9800 . ?

loop_
_geom_torsion_atom_site_label_1
_geom_torsion_atom_site_label_2
_geom_torsion_atom_site_label_3
_geom_torsion_atom_site_label_4
_geom_torsion
_geom_torsion_site_symmetry_1
_geom_torsion_site_symmetry_2
_geom_torsion_site_symmetry_3
_geom_torsion_site_symmetry_4
_geom_torsion_publ_flag
C3 N1 C1 C2 -0.1(3) . . . . ?
C4 N1 C1 C2 -178.6(2) . . . . ?
N1 C1 C2 N2 0.1(3) . . . . ?
C3 N2 C2 C1 0.0(3) . . . . ?
C5 N2 C2 C1 172.2(2) . . . . ?
C2 N2 C3 N1 -0.1(3) . . . . ?
C5 N2 C3 N1 -172.33(19) . . . . ?
C2 N2 C3 C9 -178.8(2) . . . . ?
C5 N2 C3 C9 9.0(4) . . . . ?
C1 N1 C3 N2 0.1(3) . . . . ?
C4 N1 C3 N2 178.6(2) . . . . ?
C1 N1 C3 C9 178.8(2) . . . . ?
C4 N1 C3 C9 -2.7(4) . . . . ?
C3 N2 C5 C6 77.9(3) . . . . ?
C2 N2 C5 C6 -93.1(3) . . . . ?
N2 C5 C6 C7 178.1(2) . . . . ?
C5 C6 C7 C8 176.9(2) . . . . ?
C6 C7 C8 N3 26(9) . . . . ?
